data_4074405
loop_
_publ_author_name
'Scriban, Corina'
'Glueck, David S.'
'DiPasquale, Antonio G.'
'Rheingold, Arnold L.'

_publ_section_title
;
 Chiral Platinum Duphos Terminal Phosphido Complexes:&#x00A0; Synthesis,
 Structure, Phosphido Transfer, and Ligand Behavior
;
_journal_issue 22
_journal_name_full Organometallics
_journal_page_first 5435
_journal_paper_doi 10.1021/om060614y
_journal_volume 25
_journal_year 2006
_chemical_absolute_configuration ad
_chemical_formula_sum 'C34 H54 I P3 Pt'
_chemical_formula_weight 877.67
_chemical_name_systematic
; 

 ? 

;
_space_group_IT_number 19
_symmetry_cell_setting orthorhombic
_symmetry_space_group_name_Hall 'P 2ac 2ab'
_symmetry_space_group_name_H-M 'P 21 21 21'
_atom_sites_solution_hydrogens geom
_atom_sites_solution_primary direct
_atom_sites_solution_secondary difmap
_audit_creation_method SHELXL-97
_cell_angle_alpha 90.00
_cell_angle_beta 90.00
_cell_angle_gamma 90.00
_cell_formula_units_Z 8
_cell_length_a 10.2606(10)
_cell_length_b 18.4791(19)
_cell_length_c 41.283(4)
_cell_measurement_reflns_used 9162
_cell_measurement_temperature 203(2)
_cell_measurement_theta_max 27.13
_cell_measurement_theta_min 2.27
_cell_volume 7827.5(13)
_computing_cell_refinement 'Bruker SMART'
_computing_data_collection 'Bruker SMART'
_computing_data_reduction 'Bruker SAINT'
_computing_molecular_graphics 'Bruker SHELXTL'
_computing_publication_material 'Bruker SHELXTL'
_computing_structure_refinement 'SHELXL-97 (Sheldrick, 1997)'
_computing_structure_solution 'SHELXS-97 (Sheldrick, 1990)'
_diffrn_ambient_temperature 203(2)
_diffrn_measured_fraction_theta_full 0.973
_diffrn_measured_fraction_theta_max 0.973
_diffrn_measurement_device_type 'CCD area detector'
_diffrn_measurement_method 'phi and omega scans'
_diffrn_radiation_monochromator graphite
_diffrn_radiation_source 'fine-focus sealed tube'
_diffrn_radiation_type MoK\a
_diffrn_radiation_wavelength 0.71073
_diffrn_reflns_av_R_equivalents 0.0503
_diffrn_reflns_av_sigmaI/netI 0.0707
_diffrn_reflns_limit_h_max 13
_diffrn_reflns_limit_h_min -13
_diffrn_reflns_limit_k_max 24
_diffrn_reflns_limit_k_min -22
_diffrn_reflns_limit_l_max 54
_diffrn_reflns_limit_l_min -53
_diffrn_reflns_number 61787
_diffrn_reflns_theta_full 28.21
_diffrn_reflns_theta_max 28.21
_diffrn_reflns_theta_min 2.05
_exptl_absorpt_coefficient_mu 4.516
_exptl_absorpt_correction_T_max 0.6609
_exptl_absorpt_correction_T_min 0.3444
_exptl_absorpt_correction_type multi-scan
_exptl_absorpt_process_details SADABS
_exptl_crystal_density_diffrn 1.490
_exptl_crystal_density_method 'not measured'
_exptl_crystal_F_000 3472
_exptl_crystal_size_max 0.30
_exptl_crystal_size_mid 0.20
_exptl_crystal_size_min 0.10
_refine_diff_density_max 1.738
_refine_diff_density_min -0.605
_refine_diff_density_rms 0.135
_refine_ls_abs_structure_details 'Flack H D (1983), Acta Cryst. A39, 876-881'
_refine_ls_abs_structure_Flack 0.011(4)
_refine_ls_extinction_method none
_refine_ls_goodness_of_fit_ref 1.028
_refine_ls_hydrogen_treatment constr
_refine_ls_matrix_type full
_refine_ls_number_parameters 703
_refine_ls_number_reflns 17757
_refine_ls_number_restraints 0
_refine_ls_restrained_S_all 1.028
_refine_ls_R_factor_all 0.0476
_refine_ls_R_factor_gt 0.0386
_refine_ls_shift/su_max 0.026
_refine_ls_shift/su_mean 0.002
_refine_ls_structure_factor_coef Fsqd
_refine_ls_weighting_details 'calc w=1/[\s^2^(Fo^2^)+(0.0350P)^2^+0.0000P] where P=(Fo^2^+2Fc^2^)/3'
_refine_ls_weighting_scheme calc
_refine_ls_wR_factor_gt 0.0872
_refine_ls_wR_factor_ref 0.0899
_reflns_number_gt 15419
_reflns_number_total 17757
_reflns_threshold_expression >2sigma(I)
_cod_data_source_file om060614ysi20060707_011828.cif
_cod_data_source_block glu177
_cod_depositor_comments
;
The following automatic conversions were performed:

'_symmetry_cell_setting' value 'Orthorhombic' changed to
'orthorhombic' according to
/home/saulius/struct/CIF-dictionaries/cif_core.dic dictionary named
'cif_core.dic' version 2.4.1 from 2010-06-29.

Automatic conversion script
Id: cif_fix_values 1715 2011-07-08 13:25:40Z adriana 
;
_cod_original_cell_volume 7827.5(14)
_cod_original_sg_symbol_H-M P2(1)2(1)2(1)
_cod_database_code 4074405

loop_
_symmetry_equiv_pos_as_xyz
'x, y, z'
'-x+1/2, -y, z+1/2'
'-x, y+1/2, -z+1/2'
'x+1/2, -y+1/2, -z'

loop_
_atom_site_label
_atom_site_type_symbol
_atom_site_fract_x
_atom_site_fract_y
_atom_site_fract_z
_atom_site_U_iso_or_equiv
_atom_site_adp_type
_atom_site_occupancy
_atom_site_symmetry_multiplicity
_atom_site_calc_flag
_atom_site_refinement_flags
I1' I 0.09205(5) 0.11506(3) 0.082006(11) 0.05056(14) Uani 1 1 d .
I1 I -0.52665(5) 0.77837(2) 0.276911(9) 0.03894(11) Uani 1 1 d .
Pt1' Pt 0.32998(2) 0.131912(14) 0.058419(5) 0.03147(6) Uani 1 1 d .
Pt1 Pt -0.53905(3) 0.663388(12) 0.238572(5) 0.02858(6) Uani 1 1 d .
P1' P 0.38034(18) 0.19244(12) 0.10518(4) 0.0407(4) Uani 1 1 d .
P1 P -0.74260(17) 0.64066(9) 0.25972(4) 0.0333(4) Uani 1 1 d .
P2' P 0.53786(17) 0.14888(9) 0.04454(4) 0.0321(4) Uani 1 1 d .
P2 P -0.55509(18) 0.55629(9) 0.21440(4) 0.0322(4) Uani 1 1 d .
P3' P 0.26327(18) 0.09093(10) 0.00598(4) 0.0366(4) Uani 1 1 d .
P3 P -0.32008(18) 0.67986(10) 0.21908(4) 0.0359(4) Uani 1 1 d .
C1' C 0.3477(12) 0.0707(8) 0.1486(2) 0.117(5) Uani 1 1 d .
H1'A H 0.3362 0.0562 0.1710 0.176 Uiso 1 1 calc R
H1'B H 0.4278 0.0501 0.1403 0.176 Uiso 1 1 calc R
H1'C H 0.2746 0.0535 0.1359 0.176 Uiso 1 1 calc R
C1 C -0.8627(8) 0.7745(4) 0.24050(19) 0.0486(18) Uani 1 1 d .
H1A H -0.9414 0.8034 0.2418 0.073 Uiso 1 1 calc R
H1B H -0.8431 0.7644 0.2180 0.073 Uiso 1 1 calc R
H1C H -0.7908 0.8010 0.2501 0.073 Uiso 1 1 calc R
C2' C 0.3547(8) 0.1538(7) 0.14659(16) 0.075(3) Uani 1 1 d .
H2'A H 0.4328 0.1677 0.1592 0.090 Uiso 1 1 calc R
C2 C -0.8825(7) 0.7041(4) 0.25855(16) 0.0426(17) Uani 1 1 d .
H2A H -0.9563 0.6785 0.2482 0.051 Uiso 1 1 calc R
C3' C 0.2395(11) 0.2046(12) 0.1597(2) 0.138(8) Uani 1 1 d .
H3'A H 0.1554 0.1868 0.1518 0.165 Uiso 1 1 calc R
H3'B H 0.2380 0.2038 0.1834 0.165 Uiso 1 1 calc R
C3 C -0.9182(8) 0.7165(5) 0.29436(17) 0.055(2) Uani 1 1 d .
H3A H -0.8671 0.7567 0.3032 0.066 Uiso 1 1 calc R
H3B H -1.0108 0.7285 0.2963 0.066 Uiso 1 1 calc R
C4' C 0.2612(12) 0.2787(9) 0.1482(3) 0.114(6) Uani 1 1 d .
H4'A H 0.3346 0.3003 0.1600 0.136 Uiso 1 1 calc R
H4'B H 0.1835 0.3081 0.1524 0.136 Uiso 1 1 calc R
C4 C -0.8887(8) 0.6476(5) 0.31293(17) 0.056(2) Uani 1 1 d .
H4A H -0.9512 0.6096 0.3071 0.067 Uiso 1 1 calc R
H4B H -0.8945 0.6563 0.3363 0.067 Uiso 1 1 calc R
C5' C 0.2902(9) 0.2776(6) 0.1125(2) 0.076(3) Uani 1 1 d .
H5'A H 0.2051 0.2719 0.1016 0.091 Uiso 1 1 calc R
C5 C -0.7515(7) 0.6248(4) 0.30373(15) 0.0414(16) Uani 1 1 d .
H5A H -0.6919 0.6602 0.3139 0.050 Uiso 1 1 calc R
C6' C 0.3497(11) 0.3465(6) 0.0990(3) 0.093(4) Uani 1 1 d .
H6'A H 0.2941 0.3873 0.1043 0.140 Uiso 1 1 calc R
H6'B H 0.3576 0.3424 0.0757 0.140 Uiso 1 1 calc R
H6'C H 0.4352 0.3539 0.1084 0.140 Uiso 1 1 calc R
C6 C -0.7082(10) 0.5521(5) 0.31479(19) 0.064(2) Uani 1 1 d .
H6A H -0.7171 0.5488 0.3381 0.097 Uiso 1 1 calc R
H6B H -0.6176 0.5449 0.3089 0.097 Uiso 1 1 calc R
H6C H -0.7614 0.5152 0.3046 0.097 Uiso 1 1 calc R
C7' C 0.5515(7) 0.2168(4) 0.10489(14) 0.0381(16) Uani 1 1 d .
C7 C -0.8042(6) 0.5573(3) 0.24168(15) 0.0345(14) Uani 1 1 d .
C8' C 0.6138(8) 0.2536(4) 0.12978(16) 0.0444(18) Uani 1 1 d .
H8'A H 0.5661 0.2689 0.1480 0.053 Uiso 1 1 calc R
C8 C -0.9292(7) 0.5308(4) 0.24634(16) 0.0427(18) Uani 1 1 d .
H8A H -0.9904 0.5590 0.2576 0.051 Uiso 1 1 calc R
C9' C 0.7433(8) 0.2675(4) 0.12790(16) 0.0472(19) Uani 1 1 d .
H9'A H 0.7838 0.2943 0.1444 0.057 Uiso 1 1 calc R
C9 C -0.9651(8) 0.4637(4) 0.23463(18) 0.0485(18) Uani 1 1 d .
H9A H -1.0503 0.4464 0.2379 0.058 Uiso 1 1 calc R
C10' C 0.8166(8) 0.2429(4) 0.10213(17) 0.0459(17) Uani 1 1 d .
H10A H 0.9071 0.2508 0.1019 0.055 Uiso 1 1 calc R
C10 C -0.8737(8) 0.4214(4) 0.21780(16) 0.0453(18) Uani 1 1 d .
H10B H -0.8964 0.3750 0.2103 0.054 Uiso 1 1 calc R
C11' C 0.7579(7) 0.2064(4) 0.07650(15) 0.0406(17) Uani 1 1 d .
H11A H 0.8073 0.1912 0.0586 0.049 Uiso 1 1 calc R
C11 C -0.7509(8) 0.4484(4) 0.21236(16) 0.0424(17) Uani 1 1 d .
H11B H -0.6895 0.4203 0.2011 0.051 Uiso 1 1 calc R
C12' C 0.6243(6) 0.1931(4) 0.07798(13) 0.0310(14) Uani 1 1 d .
C12 C -0.7162(6) 0.5178(4) 0.22351(15) 0.0338(14) Uani 1 1 d .
C13' C 0.4705(8) 0.2573(5) -0.00155(18) 0.057(2) Uani 1 1 d .
H13A H 0.5015 0.2876 -0.0191 0.086 Uiso 1 1 calc R
H13B H 0.4407 0.2877 0.0161 0.086 Uiso 1 1 calc R
H13C H 0.3989 0.2275 -0.0092 0.086 Uiso 1 1 calc R
C13 C -0.3636(8) 0.4977(4) 0.25763(18) 0.0523(19) Uani 1 1 d .
H13D H -0.3063 0.4570 0.2618 0.079 Uiso 1 1 calc R
H13E H -0.4238 0.5033 0.2756 0.079 Uiso 1 1 calc R
H13F H -0.3121 0.5414 0.2553 0.079 Uiso 1 1 calc R
C14' C 0.5817(7) 0.2086(4) 0.01031(15) 0.0423(17) Uani 1 1 d .
H14A H 0.6525 0.2408 0.0179 0.051 Uiso 1 1 calc R
C14 C -0.4389(7) 0.4843(4) 0.22694(17) 0.0416(17) Uani 1 1 d .
H14B H -0.4895 0.4392 0.2300 0.050 Uiso 1 1 calc R
C15' C 0.6400(8) 0.1591(5) -0.01522(16) 0.059(2) Uani 1 1 d .
H15A H 0.6961 0.1867 -0.0299 0.071 Uiso 1 1 calc R
H15B H 0.5707 0.1363 -0.0280 0.071 Uiso 1 1 calc R
C15 C -0.3523(8) 0.4739(5) 0.1968(2) 0.056(2) Uani 1 1 d .
H15C H -0.2874 0.5127 0.1955 0.067 Uiso 1 1 calc R
H15D H -0.3066 0.4275 0.1980 0.067 Uiso 1 1 calc R
C16' C 0.7197(8) 0.1015(5) 0.0027(2) 0.063(3) Uani 1 1 d .
H16A H 0.7433 0.0625 -0.0123 0.076 Uiso 1 1 calc R
H16B H 0.8003 0.1230 0.0110 0.076 Uiso 1 1 calc R
C16 C -0.4413(8) 0.4759(4) 0.16700(19) 0.053(2) Uani 1 1 d .
H16C H -0.4954 0.4322 0.1661 0.064 Uiso 1 1 calc R
H16D H -0.3893 0.4785 0.1471 0.064 Uiso 1 1 calc R
C17' C 0.6404(8) 0.0708(4) 0.03058(19) 0.054(2) Uani 1 1 d .
H17A H 0.5799 0.0349 0.0211 0.064 Uiso 1 1 calc R
C17 C -0.5292(8) 0.5449(4) 0.17041(15) 0.0419(17) Uani 1 1 d .
H17B H -0.4735 0.5861 0.1637 0.050 Uiso 1 1 calc R
C18' C 0.7157(8) 0.0320(5) 0.0565(2) 0.069(3) Uani 1 1 d .
H18A H 0.7654 -0.0071 0.0468 0.104 Uiso 1 1 calc R
H18B H 0.6557 0.0124 0.0723 0.104 Uiso 1 1 calc R
H18C H 0.7747 0.0657 0.0670 0.104 Uiso 1 1 calc R
C18 C -0.6461(9) 0.5479(5) 0.14882(18) 0.060(2) Uani 1 1 d .
H18D H -0.6191 0.5419 0.1265 0.090 Uiso 1 1 calc R
H18E H -0.6891 0.5943 0.1513 0.090 Uiso 1 1 calc R
H18F H -0.7060 0.5095 0.1547 0.090 Uiso 1 1 calc R
C19' C 0.3597(7) 0.0106(4) -0.00733(15) 0.0351(15) Uani 1 1 d .
C19 C -0.3213(7) 0.6893(4) 0.17430(14) 0.0347(14) Uani 1 1 d .
C20' C 0.4171(7) 0.0123(4) -0.03848(15) 0.0360(15) Uani 1 1 d .
C20 C -0.2214(7) 0.6511(4) 0.15617(15) 0.0389(16) Uani 1 1 d .
C21' C 0.4982(7) -0.0429(4) -0.04814(16) 0.0438(18) Uani 1 1 d .
H21A H 0.5387 -0.0397 -0.0685 0.053 Uiso 1 1 calc R
C21 C -0.2321(8) 0.6469(5) 0.12246(17) 0.058(2) Uani 1 1 d .
H21B H -0.1716 0.6188 0.1108 0.070 Uiso 1 1 calc R
C22' C 0.5227(9) -0.1035(4) -0.02884(18) 0.057(2) Uani 1 1 d .
C22 C -0.3282(10) 0.6824(6) 0.10594(17) 0.069(3) Uani 1 1 d .
C23' C 0.4538(8) -0.1058(4) 0.00140(17) 0.0508(19) Uani 1 1 d .
H23A H 0.4627 -0.1469 0.0146 0.061 Uiso 1 1 calc R
C23 C -0.4174(9) 0.7251(5) 0.12262(18) 0.059(2) Uani 1 1 d .
H23B H -0.4805 0.7518 0.1112 0.071 Uiso 1 1 calc R
C24' C 0.3777(7) -0.0517(4) 0.01153(15) 0.0381(16) Uani 1 1 d .
C24 C -0.4129(7) 0.7282(4) 0.15658(15) 0.0399(16) Uani 1 1 d .
C25' C 0.3871(7) 0.0714(4) -0.06366(14) 0.0382(15) Uani 1 1 d .
H25A H 0.3762 0.1173 -0.0516 0.046 Uiso 1 1 calc R
C25 C -0.1032(7) 0.6161(4) 0.17258(17) 0.0461(18) Uani 1 1 d .
H25B H -0.1273 0.6042 0.1952 0.055 Uiso 1 1 calc R
C26' C 0.2581(8) 0.0563(5) -0.08080(19) 0.056(2) Uani 1 1 d .
H26A H 0.2412 0.0941 -0.0966 0.084 Uiso 1 1 calc R
H26B H 0.1881 0.0553 -0.0650 0.084 Uiso 1 1 calc R
H26C H 0.2628 0.0099 -0.0917 0.084 Uiso 1 1 calc R
C26 C 0.0036(8) 0.6704(5) 0.17339(19) 0.057(2) Uani 1 1 d .
H26D H 0.0804 0.6490 0.1832 0.086 Uiso 1 1 calc R
H26E H -0.0237 0.7120 0.1860 0.086 Uiso 1 1 calc R
H26F H 0.0239 0.6856 0.1515 0.086 Uiso 1 1 calc R
C27' C 0.4957(8) 0.0834(4) -0.08807(16) 0.053(2) Uani 1 1 d .
H27A H 0.5767 0.0925 -0.0767 0.079 Uiso 1 1 calc R
H27B H 0.4745 0.1247 -0.1016 0.079 Uiso 1 1 calc R
H27C H 0.5050 0.0406 -0.1015 0.079 Uiso 1 1 calc R
C27 C -0.0565(8) 0.5472(4) 0.15608(19) 0.057(2) Uani 1 1 d .
H27D H -0.1269 0.5122 0.1556 0.086 Uiso 1 1 calc R
H27E H 0.0166 0.5273 0.1680 0.086 Uiso 1 1 calc R
H27F H -0.0293 0.5582 0.1341 0.086 Uiso 1 1 calc R
C28 C -0.3397(15) 0.6730(9) 0.0690(2) 0.117(5) Uani 1 1 d .
H28B H -0.2613 0.6429 0.0653 0.140 Uiso 1 1 calc R
C29 C -0.305(4) 0.7315(9) 0.0511(3) 0.39(3) Uani 1 1 d .
H29A H -0.3166 0.7206 0.0283 0.581 Uiso 1 1 calc R
H29B H -0.2150 0.7436 0.0553 0.581 Uiso 1 1 calc R
H29C H -0.3603 0.7723 0.0569 0.581 Uiso 1 1 calc R
C30 C -0.4449(17) 0.6161(10) 0.0611(3) 0.166(7) Uani 1 1 d .
H30A H -0.4533 0.5827 0.0791 0.249 Uiso 1 1 calc R
H30B H -0.4198 0.5896 0.0417 0.249 Uiso 1 1 calc R
H30C H -0.5276 0.6401 0.0574 0.249 Uiso 1 1 calc R
C31 C -0.5136(8) 0.7784(4) 0.17211(17) 0.050(2) Uani 1 1 d .
H31A H -0.5091 0.7714 0.1959 0.060 Uiso 1 1 calc R
C28' C 0.6205(10) -0.1615(5) -0.0371(2) 0.069(3) Uani 1 1 d .
H28A H 0.5857 -0.2076 -0.0284 0.083 Uiso 1 1 calc R
C29' C 0.6383(15) -0.1717(7) -0.0725(2) 0.133(6) Uani 1 1 d .
H29D H 0.7015 -0.2099 -0.0762 0.199 Uiso 1 1 calc R
H29E H 0.6694 -0.1270 -0.0820 0.199 Uiso 1 1 calc R
H29F H 0.5557 -0.1850 -0.0822 0.199 Uiso 1 1 calc R
C30' C 0.7504(11) -0.1484(7) -0.0204(3) 0.099(4) Uani 1 1 d .
H30D H 0.8112 -0.1863 -0.0264 0.148 Uiso 1 1 calc R
H30E H 0.7380 -0.1486 0.0029 0.148 Uiso 1 1 calc R
H30F H 0.7850 -0.1019 -0.0270 0.148 Uiso 1 1 calc R
C31' C 0.3099(8) -0.0644(4) 0.04404(17) 0.0501(19) Uani 1 1 d .
H31B H 0.2559 -0.0211 0.0484 0.060 Uiso 1 1 calc R
C32' C 0.2199(10) -0.1271(6) 0.0422(2) 0.081(3) Uani 1 1 d .
H32A H 0.1609 -0.1207 0.0241 0.122 Uiso 1 1 calc R
H32B H 0.1702 -0.1304 0.0621 0.122 Uiso 1 1 calc R
H32C H 0.2699 -0.1711 0.0392 0.122 Uiso 1 1 calc R
C32 C -0.4807(10) 0.8598(5) 0.1648(2) 0.073(3) Uani 1 1 d .
H32D H -0.3911 0.8696 0.1709 0.109 Uiso 1 1 calc R
H32E H -0.5385 0.8908 0.1771 0.109 Uiso 1 1 calc R
H32F H -0.4920 0.8692 0.1418 0.109 Uiso 1 1 calc R
C33' C 0.4059(10) -0.0720(6) 0.0726(2) 0.080(3) Uani 1 1 d .
H33A H 0.4629 -0.0302 0.0733 0.120 Uiso 1 1 calc R
H33B H 0.4577 -0.1155 0.0698 0.120 Uiso 1 1 calc R
H33C H 0.3574 -0.0753 0.0928 0.120 Uiso 1 1 calc R
C33 C -0.6541(9) 0.7633(6) 0.1614(2) 0.072(3) Uani 1 1 d .
H33D H -0.6764 0.7135 0.1663 0.108 Uiso 1 1 calc R
H33E H -0.6620 0.7714 0.1383 0.108 Uiso 1 1 calc R
H33F H -0.7129 0.7955 0.1729 0.108 Uiso 1 1 calc R
C34' C 0.1000(7) 0.0498(5) 0.00547(19) 0.054(2) Uani 1 1 d .
H34A H 0.0791 0.0344 -0.0164 0.081 Uiso 1 1 calc R
H34B H 0.0362 0.0851 0.0127 0.081 Uiso 1 1 calc R
H34C H 0.0986 0.0083 0.0199 0.081 Uiso 1 1 calc R
C34 C -0.2589(8) 0.7710(4) 0.22943(18) 0.054(2) Uani 1 1 d .
H34D H -0.1707 0.7765 0.2213 0.082 Uiso 1 1 calc R
H34E H -0.2592 0.7770 0.2528 0.082 Uiso 1 1 calc R
H34F H -0.3147 0.8073 0.2196 0.082 Uiso 1 1 calc R

loop_
_atom_site_aniso_label
_atom_site_aniso_U_11
_atom_site_aniso_U_22
_atom_site_aniso_U_33
_atom_site_aniso_U_23
_atom_site_aniso_U_13
_atom_site_aniso_U_12
I1' 0.0288(2) 0.0755(4) 0.0474(3) -0.0006(2) 0.00472(19) -0.0035(3)
I1 0.0528(3) 0.0276(2) 0.0365(2) -0.00816(16) 0.0047(2) -0.0065(2)
Pt1' 0.02585(12) 0.03512(14) 0.03345(12) 0.00054(10) 0.00043(10) 0.00029(12)
Pt1 0.03591(14) 0.02105(11) 0.02880(10) -0.00223(9) 0.00170(10) -0.00171(11)
P1' 0.0309(10) 0.0593(13) 0.0320(8) -0.0053(8) 0.0012(7) 0.0021(9)
P1 0.0399(10) 0.0251(8) 0.0347(8) -0.0033(7) 0.0053(7) -0.0026(7)
P2' 0.0276(8) 0.0354(9) 0.0333(7) -0.0007(6) 0.0020(7) 0.0020(8)
P2 0.0386(10) 0.0221(8) 0.0360(8) -0.0058(6) 0.0021(7) -0.0023(8)
P3' 0.0335(10) 0.0359(10) 0.0404(9) -0.0053(7) -0.0048(7) 0.0016(8)
P3 0.0374(10) 0.0384(10) 0.0319(8) -0.0020(7) 0.0023(7) -0.0011(8)
C1' 0.098(9) 0.169(13) 0.085(7) 0.078(8) -0.043(6) -0.076(9)
C1 0.046(5) 0.033(4) 0.066(5) -0.005(4) -0.003(4) 0.000(3)
C2' 0.046(5) 0.147(10) 0.030(4) 0.005(5) 0.005(3) -0.030(6)
C2 0.044(4) 0.034(4) 0.049(4) -0.006(3) 0.007(3) 0.008(3)
C3' 0.050(6) 0.32(2) 0.044(6) -0.073(10) 0.019(5) -0.018(11)
C3 0.057(5) 0.057(5) 0.050(4) -0.014(4) 0.016(3) 0.007(4)
C4' 0.054(7) 0.193(16) 0.094(9) -0.082(10) -0.014(6) 0.030(9)
C4 0.060(5) 0.066(6) 0.042(4) -0.007(4) 0.016(3) 0.000(5)
C5' 0.048(6) 0.093(8) 0.087(6) -0.051(6) -0.024(4) 0.029(6)
C5 0.050(4) 0.033(4) 0.041(3) -0.001(3) 0.001(3) -0.003(4)
C6' 0.076(8) 0.067(7) 0.136(9) -0.036(7) -0.051(7) 0.023(6)
C6 0.076(7) 0.064(6) 0.054(5) 0.016(4) 0.009(4) 0.006(5)
C7' 0.033(4) 0.048(4) 0.033(3) 0.004(3) -0.002(3) -0.001(3)
C7 0.037(4) 0.025(3) 0.042(3) 0.000(3) 0.001(3) -0.004(3)
C8' 0.044(5) 0.054(5) 0.036(4) -0.007(3) -0.001(3) -0.003(4)
C8 0.043(5) 0.036(4) 0.049(4) -0.006(3) 0.015(3) -0.002(3)
C9' 0.054(5) 0.050(5) 0.038(4) 0.003(3) -0.018(3) -0.007(4)
C9 0.040(4) 0.037(4) 0.068(5) -0.005(3) 0.004(4) -0.012(4)
C10' 0.040(4) 0.050(5) 0.049(4) -0.001(3) -0.010(3) -0.009(4)
C10 0.053(5) 0.027(4) 0.056(4) -0.006(3) 0.008(3) -0.010(4)
C11' 0.031(4) 0.052(5) 0.039(4) 0.001(3) -0.001(3) -0.004(3)
C11 0.047(5) 0.030(4) 0.050(4) -0.008(3) 0.007(3) 0.000(4)
C12' 0.028(3) 0.035(3) 0.030(3) -0.003(3) -0.003(2) 0.002(3)
C12 0.037(4) 0.027(3) 0.037(3) 0.000(3) 0.004(3) -0.006(3)
C13' 0.062(5) 0.059(5) 0.050(4) 0.020(4) -0.009(4) -0.011(5)
C13 0.047(5) 0.049(5) 0.061(5) 0.008(4) -0.006(4) 0.002(4)
C14' 0.038(4) 0.054(5) 0.036(3) 0.002(3) 0.004(3) -0.009(4)
C14 0.038(4) 0.026(3) 0.062(4) 0.002(3) 0.008(3) 0.010(3)
C15' 0.054(5) 0.085(6) 0.038(4) -0.013(4) 0.014(3) -0.016(5)
C15 0.045(5) 0.039(4) 0.083(6) -0.010(4) 0.008(4) 0.003(4)
C16' 0.043(5) 0.075(7) 0.072(5) -0.036(5) 0.017(4) -0.001(5)
C16 0.045(5) 0.045(5) 0.069(5) -0.019(4) 0.020(4) -0.011(4)
C17' 0.045(5) 0.038(4) 0.078(5) -0.024(4) -0.014(4) 0.024(4)
C17 0.056(5) 0.027(3) 0.043(4) -0.007(3) 0.008(3) -0.014(4)
C18' 0.045(5) 0.049(5) 0.113(7) -0.002(5) -0.015(5) 0.023(4)
C18 0.071(7) 0.062(6) 0.048(4) -0.008(4) -0.009(4) -0.014(5)
C19' 0.032(4) 0.030(4) 0.043(3) -0.004(3) -0.007(3) -0.005(3)
C19 0.037(4) 0.029(3) 0.037(3) -0.003(3) 0.007(3) -0.011(3)
C20' 0.037(4) 0.030(4) 0.041(3) 0.003(3) -0.007(3) -0.003(3)
C20 0.039(4) 0.041(4) 0.037(3) -0.005(3) -0.001(3) -0.009(3)
C21' 0.053(5) 0.032(4) 0.046(4) -0.002(3) 0.008(3) 0.001(3)
C21 0.053(5) 0.080(7) 0.042(4) -0.007(4) 0.010(3) 0.001(5)
C22' 0.068(6) 0.044(5) 0.058(4) 0.008(3) 0.009(4) 0.012(4)
C22 0.084(7) 0.093(7) 0.030(4) -0.001(4) 0.009(4) -0.008(6)
C23' 0.068(6) 0.030(4) 0.054(4) 0.010(3) -0.001(4) -0.003(4)
C23 0.060(6) 0.073(6) 0.045(4) 0.011(4) -0.010(4) -0.003(5)
C24' 0.041(4) 0.035(4) 0.039(3) 0.003(3) 0.005(3) -0.005(3)
C24 0.040(4) 0.043(4) 0.037(3) 0.001(3) 0.006(3) -0.007(3)
C25' 0.049(4) 0.030(4) 0.035(3) -0.003(3) 0.003(3) -0.001(3)
C25 0.040(4) 0.054(5) 0.045(4) -0.010(3) 0.005(3) 0.005(4)
C26' 0.055(5) 0.052(5) 0.062(5) 0.005(4) -0.017(4) -0.001(4)
C26 0.043(5) 0.065(6) 0.065(5) -0.012(4) 0.001(3) -0.002(4)
C27' 0.083(7) 0.032(4) 0.043(4) -0.002(3) 0.007(4) 0.003(4)
C27 0.056(6) 0.049(5) 0.067(5) -0.010(4) 0.020(4) -0.002(4)
C28 0.149(11) 0.171(14) 0.030(4) -0.015(6) -0.004(6) 0.021(11)
C29 1.03(8) 0.090(12) 0.043(7) 0.021(7) 0.00(2) 0.05(3)
C30 0.178(15) 0.219(18) 0.101(9) -0.084(11) -0.070(10) 0.022(14)
C31 0.066(6) 0.043(4) 0.041(4) 0.004(3) -0.002(3) 0.011(4)
C28' 0.092(7) 0.046(5) 0.069(5) 0.004(4) 0.025(5) 0.022(5)
C29' 0.220(16) 0.123(11) 0.055(6) 0.007(6) 0.027(7) 0.112(11)
C30' 0.080(8) 0.107(10) 0.110(8) 0.009(7) 0.007(7) 0.030(7)
C31' 0.056(5) 0.045(5) 0.049(4) 0.004(3) 0.011(4) -0.008(4)
C32' 0.107(9) 0.068(7) 0.068(6) 0.012(5) 0.029(5) -0.009(6)
C32 0.069(6) 0.052(5) 0.098(7) 0.025(5) 0.004(5) 0.007(5)
C33' 0.086(7) 0.097(8) 0.056(5) 0.023(5) 0.009(5) 0.023(6)
C33 0.053(6) 0.078(7) 0.086(6) 0.014(5) -0.001(5) 0.008(5)
C34' 0.035(4) 0.071(6) 0.057(4) -0.017(4) 0.000(3) 0.003(4)
C34 0.053(5) 0.055(5) 0.055(4) -0.017(4) 0.006(4) -0.032(4)

loop_
_atom_type_symbol
_atom_type_description
_atom_type_scat_dispersion_real
_atom_type_scat_dispersion_imag
_atom_type_scat_source
C C 0.0033 0.0016 'International Tables Vol C Tables 4.2.6.8 and 6.1.1.4'
H H 0.0000 0.0000 'International Tables Vol C Tables 4.2.6.8 and 6.1.1.4'
P P 0.1023 0.0942 'International Tables Vol C Tables 4.2.6.8 and 6.1.1.4'
I I -0.4742 1.8119 'International Tables Vol C Tables 4.2.6.8 and 6.1.1.4'
Pt Pt -1.7033 8.3905 'International Tables Vol C Tables 4.2.6.8 and 6.1.1.4'

loop_
_geom_angle_atom_site_label_1
_geom_angle_atom_site_label_2
_geom_angle_atom_site_label_3
_geom_angle
P2' Pt1' P1' 86.11(6)
P2' Pt1' P3' 94.91(6)
P1' Pt1' P3' 168.96(7)
P2' Pt1' I1' 173.22(4)
P1' Pt1' I1' 87.45(5)
P3' Pt1' I1' 91.82(5)
P2 Pt1 P1 86.60(6)
P2 Pt1 P3 91.81(6)
P1 Pt1 P3 175.61(6)
P2 Pt1 I1 169.99(4)
P1 Pt1 I1 87.90(4)
P3 Pt1 I1 93.06(4)
C7' P1' C5' 105.9(4)
C7' P1' C2' 103.7(3)
C5' P1' C2' 96.0(5)
C7' P1' Pt1' 109.5(2)
C5' P1' Pt1' 116.2(3)
C2' P1' Pt1' 123.5(3)
C7 P1 C5 104.5(3)
C7 P1 C2 104.8(3)
C5 P1 C2 95.1(3)
C7 P1 Pt1 108.3(2)
C5 P1 Pt1 116.6(3)
C2 P1 Pt1 125.2(2)
C12' P2' C14' 101.1(3)
C12' P2' C17' 107.6(3)
C14' P2' C17' 95.0(4)
C12' P2' Pt1' 109.4(2)
C14' P2' Pt1' 120.9(2)
C17' P2' Pt1' 120.5(3)
C12 P2 C17 106.7(3)
C12 P2 C14 104.0(3)
C17 P2 C14 95.7(3)
C12 P2 Pt1 108.6(2)
C17 P2 Pt1 122.1(2)
C14 P2 Pt1 117.7(2)
C34' P3' C19' 98.7(3)
C34' P3' Pt1' 113.7(2)
C19' P3' Pt1' 111.5(2)
C34 P3 C19 98.4(3)
C34 P3 Pt1 110.8(3)
C19 P3 Pt1 109.8(2)
C1' C2' C3' 122.1(10)
C1' C2' P1' 115.9(7)
C3' C2' P1' 100.9(8)
C1 C2 C3 112.1(6)
C1 C2 P1 116.9(5)
C3 C2 P1 104.7(5)
C4' C3' C2' 109.0(9)
C4 C3 C2 108.2(6)
C3' C4' C5' 109.5(10)
C3 C4 C5 106.9(6)
C4' C5' C6' 115.5(10)
C4' C5' P1' 105.7(9)
C6' C5' P1' 116.9(7)
C6 C5 C4 116.8(7)
C6 C5 P1 115.6(5)
C4 C5 P1 104.4(5)
C8' C7' C12' 119.5(6)
C8' C7' P1' 124.2(5)
C12' C7' P1' 116.2(5)
C12 C7 C8 119.5(6)
C12 C7 P1 116.2(5)
C8 C7 P1 124.2(5)
C9' C8' C7' 120.1(7)
C9 C8 C7 121.0(7)
C8' C9' C10' 121.1(7)
C8 C9 C10 119.6(7)
C9' C10' C11' 120.7(7)
C11 C10 C9 119.4(7)
C10' C11' C12' 118.5(6)
C10 C11 C12 120.6(7)
C11' C12' C7' 120.1(6)
C11' C12' P2' 121.4(5)
C7' C12' P2' 118.4(5)
C7 C12 C11 119.6(6)
C7 C12 P2 119.6(5)
C11 C12 P2 120.9(5)
C15' C14' C13' 115.1(6)
C15' C14' P2' 105.5(5)
C13' C14' P2' 114.4(5)
C13 C14 C15 113.9(7)
C13 C14 P2 116.5(5)
C15 C14 P2 103.5(5)
C14' C15' C16' 107.1(6)
C16 C15 C14 107.6(6)
C17' C16' C15' 109.8(6)
C15 C16 C17 106.8(6)
C18' C17' C16' 116.2(7)
C18' C17' P2' 115.9(6)
C16' C17' P2' 104.2(6)
C18 C17 C16 115.9(6)
C18 C17 P2 117.8(6)
C16 C17 P2 105.3(5)
C24' C19' C20' 117.9(6)
C24' C19' P3' 124.0(5)
C20' C19' P3' 118.1(5)
C24 C19 C20 117.2(6)
C24 C19 P3 125.2(5)
C20 C19 P3 117.6(5)
C21' C20' C19' 120.0(6)
C21' C20' C25' 116.8(6)
C19' C20' C25' 123.1(6)
C21 C20 C19 119.0(7)
C21 C20 C25 118.6(7)
C19 C20 C25 122.4(6)
C20' C21' C22' 122.6(7)
C22 C21 C20 121.7(8)
C21' C22' C23' 115.5(7)
C21' C22' C28' 124.2(7)
C23' C22' C28' 120.2(7)
C21 C22 C23 120.0(7)
C21 C22 C28 119.7(10)
C23 C22 C28 120.2(10)
C24' C23' C22' 122.6(7)
C22 C23 C24 119.7(8)
C23' C24' C19' 121.2(6)
C23' C24' C31' 115.2(6)
C19' C24' C31' 123.6(7)
C19 C24 C23 121.8(7)
C19 C24 C31 123.3(6)
C23 C24 C31 114.9(7)
C27' C25' C26' 110.8(6)
C27' C25' C20' 113.9(6)
C26' C25' C20' 110.9(6)
C26 C25 C27 110.0(6)
C26 C25 C20 108.0(6)
C27 C25 C20 113.9(6)
C29 C28 C22 115.5(13)
C29 C28 C30 127.5(16)
C22 C28 C30 110.0(11)
C24 C31 C33 113.9(7)
C24 C31 C32 110.8(7)
C33 C31 C32 108.7(7)
C29' C28' C22' 113.2(8)
C29' C28' C30' 111.0(10)
C22' C28' C30' 111.7(8)
C32' C31' C24' 110.9(7)
C32' C31' C33' 111.4(8)
C24' C31' C33' 113.3(7)

loop_
_geom_bond_atom_site_label_1
_geom_bond_atom_site_label_2
_geom_bond_distance
I1' Pt1' 2.6467(6)
I1 Pt1 2.6526(5)
Pt1' P2' 2.2308(18)
Pt1' P1' 2.2901(18)
Pt1' P3' 2.3933(17)
Pt1 P2 2.2226(16)
Pt1 P1 2.3023(17)
Pt1 P3 2.4059(19)
P1' C7' 1.813(7)
P1' C5' 1.851(10)
P1' C2' 1.871(8)
P1 C7 1.824(6)
P1 C5 1.843(6)
P1 C2 1.853(7)
P2' C12' 1.833(6)
P2' C14' 1.848(7)
P2' C17' 1.877(7)
P2 C12 1.839(7)
P2 C17 1.847(6)
P2 C14 1.860(7)
P3' C34' 1.840(8)
P3' C19' 1.866(7)
P3 C34 1.847(7)
P3 C19 1.857(6)
C1' C2' 1.539(17)
C1 C2 1.514(10)
C2' C3' 1.604(17)
C2 C3 1.540(9)
C3' C4' 1.47(2)
C3 C4 1.516(11)
C4' C5' 1.504(15)
C4 C5 1.518(10)
C5' C6' 1.518(15)
C5 C6 1.486(11)
C7' C8' 1.388(9)
C7' C12' 1.408(9)
C7 C12 1.383(9)
C7 C8 1.385(9)
C8' C9' 1.355(10)
C8 C9 1.382(10)
C9' C10' 1.380(11)
C9 C10 1.405(10)
C10' C11' 1.391(10)
C10 C11 1.374(10)
C11' C12' 1.394(9)
C11 C12 1.407(9)
C13' C14' 1.534(11)
C13 C14 1.504(10)
C14' C15' 1.518(10)
C14 C15 1.541(10)
C15' C16' 1.533(12)
C15 C16 1.532(11)
C16' C17' 1.520(12)
C16 C17 1.569(10)
C17' C18' 1.500(11)
C17 C18 1.496(11)
C19' C24' 1.402(9)
C19' C20' 1.415(9)
C19 C24 1.391(10)
C19 C20 1.452(9)
C20' C21' 1.375(9)
C20' C25' 1.539(9)
C20 C21 1.398(9)
C20 C25 1.532(10)
C21' C22' 1.397(10)
C21 C22 1.367(12)
C22' C23' 1.435(10)
C22' C28' 1.507(11)
C22 C23 1.391(13)
C22 C28 1.539(11)
C23' C24' 1.336(10)
C23 C24 1.404(10)
C24' C31' 1.529(9)
C24 C31 1.529(10)
C25' C27' 1.518(10)
C25' C26' 1.527(10)
C25 C26 1.486(10)
C25 C27 1.522(10)
C28 C29 1.36(2)
C28 C30 1.54(2)
C31 C33 1.533(12)
C31 C32 1.572(11)
C28' C29' 1.485(12)
C28' C30' 1.519(14)
C31' C32' 1.484(12)
C31' C33' 1.544(12)
